data_7111521
loop_
_publ_author_name
'Deng, Hong'
'Qiu, Yong-Cai'
'Li, Ying-Hua'
'Liu, Zhi-Hui'
'Zeng, Rong-Hua'
'Zeller, Matthias'
'Batten, Stuart R.'

_publ_section_title
;
 Reversible shrinkage and expansion of a blue photofluorescent cadmium
 coordination polymer and in situ tetrazole ligand synthesis
;
_journal_issue 19
_journal_name_full 'Chemical Communications'
_journal_page_first 2239
_journal_page_last 2241
_journal_paper_doi 10.1039/b800938d
_journal_year 2008
_chemical_formula_sum 'C36 H62.63 Cd15 N72 O22.32 S4'
_chemical_formula_weight 3675.57
_chemical_name_systematic
;
?
;
_space_group_IT_number 220
_symmetry_cell_setting cubic
_symmetry_space_group_name_Hall 'I -4bd 2c 3'
_symmetry_space_group_name_H-M 'I -4 3 d'
_atom_sites_solution_hydrogens geom
_atom_sites_solution_primary direct
_atom_sites_solution_secondary difmap
_audit_creation_method SHELXL-97
_cell_angle_alpha 90.00
_cell_angle_beta 90.00
_cell_angle_gamma 90.00
_cell_formula_units_Z 4
_cell_length_a 21.40350(10)
_cell_length_b 21.40350(10)
_cell_length_c 21.40350(10)
_cell_measurement_reflns_used 9898
_cell_measurement_temperature 296(2)
_cell_measurement_theta_max 27.89
_cell_measurement_theta_min 2.33
_cell_volume 9805.15(8)
_computing_cell_refinement 'Apex2 v2.1-4'
_computing_data_collection 'Apex2 v2.1-4 (Bruker, 2007)'
_computing_data_reduction 'Apex2 v2.1-4'
_computing_molecular_graphics 'SHELXTL 6.14'
_computing_publication_material 'SHELXTL 6.14'
_computing_structure_refinement 'SHELXTL 6.14'
_computing_structure_solution 'SHELXTL 6.14 (Bruker, 2000-2003)'
_diffrn_ambient_temperature 296(2)
_diffrn_measured_fraction_theta_full 1.000
_diffrn_measured_fraction_theta_max 1.000
_diffrn_measurement_device_type 'Bruker AXS SMART APEX CCD diffractometer'
_diffrn_measurement_method '\w scans'
_diffrn_radiation_monochromator graphite
_diffrn_radiation_source 'fine-focus sealed tube'
_diffrn_radiation_type MoK\a
_diffrn_radiation_wavelength 0.71073
_diffrn_reflns_av_R_equivalents 0.0484
_diffrn_reflns_av_sigmaI/netI 0.0147
_diffrn_reflns_limit_h_max 26
_diffrn_reflns_limit_h_min -26
_diffrn_reflns_limit_k_max 27
_diffrn_reflns_limit_k_min -25
_diffrn_reflns_limit_l_max 27
_diffrn_reflns_limit_l_min -26
_diffrn_reflns_number 50410
_diffrn_reflns_theta_full 27.47
_diffrn_reflns_theta_max 27.47
_diffrn_reflns_theta_min 2.33
_diffrn_standards_number 0
_exptl_absorpt_coefficient_mu 3.362
_exptl_absorpt_correction_T_max 0.321
_exptl_absorpt_correction_T_min 0.308
_exptl_absorpt_correction_type multi-scan
_exptl_absorpt_process_details 'Apex2 v2.1-4 (Bruker, 2007)'
_exptl_crystal_colour colourless
_exptl_crystal_density_diffrn 2.490
_exptl_crystal_density_method 'not measured'
_exptl_crystal_description cubic
_exptl_crystal_F_000 6981
_exptl_crystal_size_max 0.35
_exptl_crystal_size_mid 0.35
_exptl_crystal_size_min 0.35
_refine_diff_density_max 0.358
_refine_diff_density_min -0.319
_refine_diff_density_rms 0.053
_refine_ls_abs_structure_details 'Flack H D (1983), Acta Cryst. A39, 876-881, 862 Friedel pairs'
_refine_ls_abs_structure_Flack 0.01(3)
_refine_ls_extinction_method none
_refine_ls_goodness_of_fit_ref 1.096
_refine_ls_hydrogen_treatment mixed
_refine_ls_matrix_type full
_refine_ls_number_parameters 136
_refine_ls_number_reflns 1874
_refine_ls_number_restraints 6
_refine_ls_restrained_S_all 1.094
_refine_ls_R_factor_all 0.0142
_refine_ls_R_factor_gt 0.0141
_refine_ls_shift/su_max 0.005
_refine_ls_shift/su_mean 0.000
_refine_ls_structure_factor_coef Fsqd
_refine_ls_weighting_details 'calc w=1/[\s^2^(Fo^2^)+(0.0123P)^2^+14.1743P] where P=(Fo^2^+2Fc^2^)/3'
_refine_ls_weighting_scheme calc
_refine_ls_wR_factor_gt 0.0318
_refine_ls_wR_factor_ref 0.0318
_reflns_number_gt 1863
_reflns_number_total 1874
_reflns_threshold_expression I>2\s(I)
_cod_data_source_file b800938dsup1.cif
_cod_data_source_block X2
_cod_original_sg_symbol_H-M I-43d
_cod_database_code 7111521

loop_
_symmetry_equiv_pos_as_xyz
'x, y, z'
'-x+1/2, -y, z+1/2'
'-x, y+1/2, -z+1/2'
'x+1/2, -y+1/2, -z'
'z, x, y'
'z+1/2, -x+1/2, -y'
'-z+1/2, -x, y+1/2'
'-z, x+1/2, -y+1/2'
'y, z, x'
'-y, z+1/2, -x+1/2'
'y+1/2, -z+1/2, -x'
'-y+1/2, -z, x+1/2'
'y+1/4, x+1/4, z+1/4'
'-y+1/4, -x+3/4, z+3/4'
'y+3/4, -x+1/4, -z+3/4'
'-y+3/4, x+3/4, -z+1/4'
'x+1/4, z+1/4, y+1/4'
'-x+3/4, z+3/4, -y+1/4'
'-x+1/4, -z+3/4, y+3/4'
'x+3/4, -z+1/4, -y+3/4'
'z+1/4, y+1/4, x+1/4'
'z+3/4, -y+1/4, -x+3/4'
'-z+3/4, y+3/4, -x+1/4'
'-z+1/4, -y+3/4, x+3/4'
'x+1/2, y+1/2, z+1/2'
'-x+1, -y+1/2, z+1'
'-x+1/2, y+1, -z+1'
'x+1, -y+1, -z+1/2'
'z+1/2, x+1/2, y+1/2'
'z+1, -x+1, -y+1/2'
'-z+1, -x+1/2, y+1'
'-z+1/2, x+1, -y+1'
'y+1/2, z+1/2, x+1/2'
'-y+1/2, z+1, -x+1'
'y+1, -z+1, -x+1/2'
'-y+1, -z+1/2, x+1'
'y+3/4, x+3/4, z+3/4'
'-y+3/4, -x+5/4, z+5/4'
'y+5/4, -x+3/4, -z+5/4'
'-y+5/4, x+5/4, -z+3/4'
'x+3/4, z+3/4, y+3/4'
'-x+5/4, z+5/4, -y+3/4'
'-x+3/4, -z+5/4, y+5/4'
'x+5/4, -z+3/4, -y+5/4'
'z+3/4, y+3/4, x+3/4'
'z+5/4, -y+3/4, -x+5/4'
'-z+5/4, y+5/4, -x+3/4'
'-z+3/4, -y+5/4, x+5/4'

loop_
_atom_site_label
_atom_site_type_symbol
_atom_site_fract_x
_atom_site_fract_y
_atom_site_fract_z
_atom_site_U_iso_or_equiv
_atom_site_adp_type
_atom_site_occupancy
_atom_site_symmetry_multiplicity
_atom_site_calc_flag
_atom_site_refinement_flags
_atom_site_disorder_assembly
_atom_site_disorder_group
C1 C 0.13273(12) 0.59130(13) 1.14503(13) 0.0247(6) Uani 1 1 d . . .
C2 C 0.18972(15) 0.55992(15) 1.17027(16) 0.0401(8) Uani 1 1 d . . .
H2A H 0.1849 0.5154 1.1673 0.060 Uiso 1 1 calc R . .
H2B H 0.1954 0.5715 1.2132 0.060 Uiso 1 1 calc R . .
H2C H 0.2256 0.5727 1.1465 0.060 Uiso 1 1 calc R . .
C3 C 0.0051(2) 0.78121(16) 0.92158(14) 0.0547(9) Uani 0.50 1 d P A -1
C4 C -0.0021(5) 0.8087(4) 0.8593(4) 0.060(2) Uani 0.50 1 d PD A -1
H4A H -0.030(3) 0.793(4) 0.828(3) 0.091 Uiso 0.50 1 d PD B -1
H4B H 0.036(3) 0.813(4) 0.836(4) 0.091 Uiso 0.50 1 d PD C -1
H4C H -0.016(4) 0.8511(15) 0.863(5) 0.091 Uiso 0.50 1 d PD D -1
N6 N 0.00672(13) 0.79975(12) 0.98136(12) 0.0371(6) Uani 1 1 d . . -1
N7 N 0.0051(2) 0.78121(16) 0.92158(14) 0.0547(9) Uani 0.50 1 d P E -1
O4 O 0.0524(7) 0.6137(7) 0.8589(7) 0.057(6) Uani 0.193(9) 1 d P F -1
H4D H 0.0886 0.6243 0.8500 0.085 Uiso 0.193(9) 1 d PR F -1
H4E H 0.0383 0.6247 0.8154 0.085 Uiso 0.193(9) 1 d PR F -1
Cd1 Cd 0.0000 0.7500 1.1250 0.01933(8) Uani 1 4 d S . .
Cd2 Cd -0.030440(9) 0.596850(9) 1.015592(9) 0.02257(5) Uani 1 1 d . . .
N1 N 0.11230(10) 0.64687(10) 1.16413(11) 0.0235(5) Uani 1 1 d . . .
N2 N 0.06170(11) 0.65923(11) 1.12848(11) 0.0234(5) Uani 1 1 d . . .
N3 N 0.05231(11) 0.61259(10) 1.09066(11) 0.0238(5) Uani 1 1 d . . .
N4 N 0.09585(11) 0.56862(10) 1.10032(11) 0.0250(5) Uani 1 1 d . . .
N5 N 0.0000 0.7500 1.01613(16) 0.0299(7) Uani 1 2 d S . .
S S -0.05049(3) 0.44951(3) 1.05049(3) 0.0284(3) Uani 1 3 d S . .
O1 O 0.03918(9) 0.53918(9) 0.96082(9) 0.0210(6) Uani 1 3 d S . .
H1 H 0.0607 0.5592 0.9408 0.032 Uiso 1 3 d SR . .
O2 O -0.04201(14) 0.51180(12) 1.07854(12) 0.0493(6) Uani 1 1 d . . .
O3 O -0.08954(12) 0.41046(12) 1.08954(12) 0.0585(12) Uani 1 3 d S . .

loop_
_atom_site_aniso_label
_atom_site_aniso_U_11
_atom_site_aniso_U_22
_atom_site_aniso_U_33
_atom_site_aniso_U_23
_atom_site_aniso_U_13
_atom_site_aniso_U_12
C1 0.0256(14) 0.0233(14) 0.0251(14) -0.0021(11) -0.0029(11) 0.0027(11)
C2 0.0411(18) 0.0349(17) 0.0443(19) -0.0059(14) -0.0217(15) 0.0102(14)
C3 0.071(2) 0.066(2) 0.0268(15) 0.0079(15) 0.0085(16) 0.017(2)
C4 0.090(6) 0.059(5) 0.032(4) 0.014(4) -0.007(4) -0.012(5)
N6 0.0458(16) 0.0283(13) 0.0372(15) 0.0025(11) 0.0027(12) 0.0000(11)
N7 0.071(2) 0.066(2) 0.0268(15) 0.0079(15) 0.0085(16) 0.017(2)
O4 0.057(10) 0.057(10) 0.057(10) 0.012(7) 0.017(7) -0.008(7)
Cd1 0.01776(11) 0.01776(11) 0.02246(18) 0.000 0.000 0.000
Cd2 0.02192(10) 0.02528(10) 0.02053(10) -0.00790(7) -0.00426(7) 0.00680(7)
N1 0.0240(11) 0.0222(11) 0.0243(12) -0.0029(9) -0.0081(9) 0.0025(9)
N2 0.0228(11) 0.0244(11) 0.0231(11) -0.0043(9) -0.0071(9) 0.0016(9)
N3 0.0262(12) 0.0210(11) 0.0243(12) -0.0057(9) -0.0068(9) 0.0047(9)
N4 0.0244(11) 0.0244(12) 0.0263(11) -0.0058(9) -0.0074(10) 0.0080(9)
N5 0.0342(18) 0.0272(18) 0.0281(17) 0.000 0.000 -0.0026(14)
S 0.0284(3) 0.0284(3) 0.0284(3) 0.0023(3) 0.0023(3) -0.0023(3)
O1 0.0210(6) 0.0210(6) 0.0210(6) -0.0024(8) -0.0024(8) 0.0024(8)
O2 0.0741(18) 0.0340(13) 0.0397(13) -0.0056(11) 0.0057(12) -0.0050(12)
O3 0.0585(12) 0.0585(12) 0.0585(12) 0.0130(13) 0.0130(13) -0.0130(13)

loop_
_atom_type_symbol
_atom_type_description
_atom_type_scat_dispersion_real
_atom_type_scat_dispersion_imag
_atom_type_scat_source
C C 0.0033 0.0016 'International Tables Vol C Tables 4.2.6.8 and 6.1.1.4'
H H 0.0000 0.0000 'International Tables Vol C Tables 4.2.6.8 and 6.1.1.4'
N N 0.0061 0.0033 'International Tables Vol C Tables 4.2.6.8 and 6.1.1.4'
O O 0.0106 0.0060 'International Tables Vol C Tables 4.2.6.8 and 6.1.1.4'
S S 0.1246 0.1234 'International Tables Vol C Tables 4.2.6.8 and 6.1.1.4'
Cd Cd -0.8075 1.2024 'International Tables Vol C Tables 4.2.6.8 and 6.1.1.4'

loop_
_geom_angle_atom_site_label_1
_geom_angle_atom_site_label_2
_geom_angle_atom_site_label_3
_geom_angle
_geom_angle_site_symmetry_1
_geom_angle_site_symmetry_3
N4 C1 N1 110.6(2) . .
N4 C1 C2 125.5(2) . .
N1 C1 C2 124.0(3) . .
C1 C2 H2A 109.5 . .
C1 C2 H2B 109.5 . .
H2A C2 H2B 109.5 . .
C1 C2 H2C 109.5 . .
H2A C2 H2C 109.5 . .
H2B C2 H2C 109.5 . .
N6 C3 C4 138.8(5) . .
C3 C4 H4A 124(6) . .
C3 C4 H4B 115(7) . .
H4A C4 H4B 101(4) . .
C3 C4 H4C 110(6) . .
H4A C4 H4C 101(4) . .
H4B C4 H4C 102(4) . .
N5 N6 C3 107.4(3) . .
N5 N6 Cd2 127.2(2) . 26_464
C3 N6 Cd2 125.0(2) . 26_464
H4D O4 H4E 90.2 . .
N5 Cd1 N5 180.000(1) 39_356 .
N5 Cd1 N2 91.82(6) 39_356 39_356
N5 Cd1 N2 88.18(6) . 39_356
N5 Cd1 N2 88.18(6) 39_356 .
N5 Cd1 N2 91.82(6) . .
N2 Cd1 N2 90.057(4) 39_356 .
N5 Cd1 N2 88.18(6) 39_356 26_464
N5 Cd1 N2 91.82(6) . 26_464
N2 Cd1 N2 90.058(4) 39_356 26_464
N2 Cd1 N2 176.37(11) . 26_464
N5 Cd1 N2 91.82(6) 39_356 16_557
N5 Cd1 N2 88.18(6) . 16_557
N2 Cd1 N2 176.37(11) 39_356 16_557
N2 Cd1 N2 90.058(4) . 16_557
N2 Cd1 N2 90.057(4) 26_464 16_557
O1 Cd2 O2 86.68(10) . .
O1 Cd2 N4 90.97(6) . 8_656
O2 Cd2 N4 112.23(9) . 8_656
O1 Cd2 N1 167.78(9) . 39_356
O2 Cd2 N1 81.12(9) . 39_356
N4 Cd2 N1 94.23(8) 8_656 39_356
O1 Cd2 N6 101.93(10) . 26_464
O2 Cd2 N6 161.07(9) . 26_464
N4 Cd2 N6 84.72(9) 8_656 26_464
N1 Cd2 N6 89.56(9) 39_356 26_464
O1 Cd2 N3 86.44(6) . .
O2 Cd2 N3 78.33(9) . .
N4 Cd2 N3 168.99(8) 8_656 .
N1 Cd2 N3 90.45(8) 39_356 .
N6 Cd2 N3 85.34(9) 26_464 .
C1 N1 N2 105.4(2) . .
C1 N1 Cd2 132.09(18) . 16_557
N2 N1 Cd2 122.26(16) . 16_557
N3 N2 N1 109.0(2) . .
N3 N2 Cd1 121.86(17) . .
N1 N2 Cd1 129.06(17) . .
N2 N3 N4 109.6(2) . .
N2 N3 Cd2 129.38(17) . .
N4 N3 Cd2 120.97(16) . .
C1 N4 N3 105.5(2) . .
C1 N4 Cd2 137.19(18) . 11_466
N3 N4 Cd2 116.62(16) . 11_466
N6 N5 N6 110.6(3) 26_464 .
N6 N5 Cd1 124.71(17) 26_464 .
N6 N5 Cd1 124.71(17) . .
O3 S O2 110.98(11) . 8_656
O3 S O2 110.98(11) . .
O2 S O2 107.92(12) 8_656 .
O3 S O2 110.98(11) . 11_466
O2 S O2 107.92(12) 8_656 11_466
O2 S O2 107.92(12) . 11_466
Cd2 O1 Cd2 107.50(8) 8_656 11_466
Cd2 O1 Cd2 107.51(8) 8_656 .
Cd2 O1 Cd2 107.50(8) 11_466 .
Cd2 O1 H1 112.2 8_656 .
Cd2 O1 H1 109.4 11_466 .
Cd2 O1 H1 112.6 . .
S O2 Cd2 119.69(15) . .

loop_
_geom_bond_atom_site_label_1
_geom_bond_atom_site_label_2
_geom_bond_distance
_geom_bond_site_symmetry_2
C1 N4 1.332(4) .
C1 N1 1.331(3) .
C1 C2 1.494(4) .
C2 H2A 0.9600 .
C2 H2B 0.9600 .
C2 H2C 0.9600 .
C3 N6 1.340(4) .
C3 C4 1.465(8) .
C4 H4A 0.964(10) .
C4 H4B 0.963(10) .
C4 H4C 0.959(10) .
N6 N5 1.307(3) .
N6 Cd2 2.386(3) 26_464
O4 H4D 0.8307 .
O4 H4E 1.0068 .
Cd1 N5 2.330(3) 39_356
Cd1 N5 2.330(3) .
Cd1 N2 2.350(2) 39_356
Cd1 N2 2.350(2) .
Cd1 N2 2.350(2) 26_464
Cd1 N2 2.350(2) 16_557
Cd2 O1 2.2624(12) .
Cd2 O2 2.278(3) .
Cd2 N4 2.342(2) 8_656
Cd2 N1 2.334(2) 39_356
Cd2 N6 2.386(3) 26_464
Cd2 N3 2.415(2) .
N1 N2 1.351(3) .
N1 Cd2 2.334(2) 16_557
N2 N3 1.301(3) .
N3 N4 1.341(3) .
N4 Cd2 2.342(2) 11_466
N5 N6 1.307(3) 26_464
S O3 1.448(5) .
S O2 1.473(2) 8_656
S O2 1.473(2) .
S O2 1.473(2) 11_466
O1 Cd2 2.2624(12) 8_656
O1 Cd2 2.2624(12) 11_466
O1 H1 0.7603 .

loop_
_geom_torsion_atom_site_label_1
_geom_torsion_atom_site_label_2
_geom_torsion_atom_site_label_3
_geom_torsion_atom_site_label_4
_geom_torsion
_geom_torsion_site_symmetry_1
_geom_torsion_site_symmetry_4
C4 C3 N6 N5 165.5(8) . .
C4 C3 N6 Cd2 -21.4(9) . 26_464
N4 C1 N1 N2 -1.5(3) . .
C2 C1 N1 N2 177.8(3) . .
N4 C1 N1 Cd2 -175.15(19) . 16_557
C2 C1 N1 Cd2 4.1(4) . 16_557
C1 N1 N2 N3 0.8(3) . .
Cd2 N1 N2 N3 175.24(18) 16_557 .
C1 N1 N2 Cd1 -175.39(19) . .
Cd2 N1 N2 Cd1 -0.9(3) 16_557 .
N5 Cd1 N2 N3 138.8(2) 39_356 .
N5 Cd1 N2 N3 -41.2(2) . .
N2 Cd1 N2 N3 47.01(18) 39_356 .
N2 Cd1 N2 N3 138.8(2) 26_464 .
N2 Cd1 N2 N3 -129.4(2) 16_557 .
N5 Cd1 N2 N1 -45.4(2) 39_356 .
N5 Cd1 N2 N1 134.6(2) . .
N2 Cd1 N2 N1 -137.2(2) 39_356 .
N2 Cd1 N2 N1 -45.4(2) 26_464 .
N2 Cd1 N2 N1 46.40(19) 16_557 .
N1 N2 N3 N4 0.2(3) . .
Cd1 N2 N3 N4 176.68(17) . .
N1 N2 N3 Cd2 177.25(17) . .
Cd1 N2 N3 Cd2 -6.2(3) . .
O1 Cd2 N3 N2 151.6(2) . .
O2 Cd2 N3 N2 -121.0(2) . .
N4 Cd2 N3 N2 75.0(5) 8_656 .
N1 Cd2 N3 N2 -40.2(2) 39_356 .
N6 Cd2 N3 N2 49.3(2) 26_464 .
O1 Cd2 N3 N4 -31.6(2) . .
O2 Cd2 N3 N4 55.8(2) . .
N4 Cd2 N3 N4 -108.2(4) 8_656 .
N1 Cd2 N3 N4 136.6(2) 39_356 .
N6 Cd2 N3 N4 -133.9(2) 26_464 .
N1 C1 N4 N3 1.6(3) . .
C2 C1 N4 N3 -177.6(3) . .
N1 C1 N4 Cd2 171.2(2) . 11_466
C2 C1 N4 Cd2 -8.1(5) . 11_466
N2 N3 N4 C1 -1.1(3) . .
Cd2 N3 N4 C1 -178.43(17) . .
N2 N3 N4 Cd2 -173.15(17) . 11_466
Cd2 N3 N4 Cd2 9.5(3) . 11_466
C3 N6 N5 N6 -0.8(2) . 26_464
Cd2 N6 N5 N6 -173.7(3) 26_464 26_464
C3 N6 N5 Cd1 179.2(2) . .
Cd2 N6 N5 Cd1 6.3(3) 26_464 .
N5 Cd1 N5 N6 -172(100) 39_356 26_464
N2 Cd1 N5 N6 -48.11(16) 39_356 26_464
N2 Cd1 N5 N6 41.89(16) . 26_464
N2 Cd1 N5 N6 -138.11(16) 26_464 26_464
N2 Cd1 N5 N6 131.89(16) 16_557 26_464
N5 Cd1 N5 N6 8(37) 39_356 .
N2 Cd1 N5 N6 131.89(16) 39_356 .
N2 Cd1 N5 N6 -138.11(16) . .
N2 Cd1 N5 N6 41.89(16) 26_464 .
N2 Cd1 N5 N6 -48.11(16) 16_557 .
O2 Cd2 O1 Cd2 75.24(11) . 8_656
N4 Cd2 O1 Cd2 -36.97(11) 8_656 8_656
N1 Cd2 O1 Cd2 78.3(3) 39_356 8_656
N6 Cd2 O1 Cd2 -121.78(11) 26_464 8_656
N3 Cd2 O1 Cd2 153.74(11) . 8_656
O2 Cd2 O1 Cd2 -40.24(11) . 11_466
N4 Cd2 O1 Cd2 -152.45(11) 8_656 11_466
N1 Cd2 O1 Cd2 -37.2(3) 39_356 11_466
N6 Cd2 O1 Cd2 122.74(11) 26_464 11_466
N3 Cd2 O1 Cd2 38.26(10) . 11_466
O3 S O2 Cd2 -148.04(12) . .
O2 S O2 Cd2 -26.2(2) 8_656 .
O2 S O2 Cd2 90.15(10) 11_466 .
O1 Cd2 O2 S -46.67(18) . .
N4 Cd2 O2 S 43.0(2) 8_656 .
N1 Cd2 O2 S 134.0(2) 39_356 .
N6 Cd2 O2 S -164.7(2) 26_464 .
N3 Cd2 O2 S -133.7(2) . .
